data_4337530
loop_
_publ_author_name
'Huang, Wei'
'Jin, Yuchao'
'Wu, Dayu'
'Wu, Genhua'

_publ_section_title
;
 Anion-tunable configuration isomerism and magnetic coupling in a
 tetranuclear discrete, one-dimensional (1D) chiral chain and 1D-decker
 copper(II) complexes of a carbohydrazine derivative.
;
_journal_issue 1
_journal_name_full 'Inorganic chemistry'
_journal_page_first 73
_journal_page_last 79
_journal_paper_doi 10.1021/ic4014027
_journal_volume 53
_journal_year 2014
_chemical_formula_sum 'C11 H8 Cl Cu N5 O5'
_chemical_formula_weight 389.21
_chemical_name_systematic
; 
 ? 
;
_space_group_IT_number 76
_symmetry_cell_setting tetragonal
_symmetry_space_group_name_Hall 'P 4w'
_symmetry_space_group_name_H-M 'P 41'
_atom_sites_solution_hydrogens geom
_atom_sites_solution_primary direct
_atom_sites_solution_secondary difmap
_audit_creation_method SHELXL-97
_cell_angle_alpha 90.00
_cell_angle_beta 90.00
_cell_angle_gamma 90.00
_cell_formula_units_Z 4
_cell_length_a 8.3845(2)
_cell_length_b 8.3845(2)
_cell_length_c 19.2943(11)
_cell_measurement_reflns_used 5213
_cell_measurement_temperature 296(2)
_cell_measurement_theta_max 29.1562
_cell_measurement_theta_min 2.6573
_cell_volume 1356.39(9)
_computing_cell_refinement 'Bruker SMART'
_computing_data_collection 'Bruker SMART'
_computing_data_reduction 'Bruker SAINT'
_computing_molecular_graphics 'Bruker SHELXTL'
_computing_publication_material 'Bruker SHELXTL'
_computing_structure_refinement 'Bruker SHELXTL'
_computing_structure_solution 'Bruker SHELXTL'
_diffrn_ambient_temperature 296(2)
_diffrn_measured_fraction_theta_full 0.996
_diffrn_measured_fraction_theta_max 0.996
_diffrn_measurement_device_type 'CCD area detector'
_diffrn_measurement_method 'phi and omega scans'
_diffrn_radiation_monochromator graphite
_diffrn_radiation_source 'fine-focus sealed tube'
_diffrn_radiation_type MoK\a
_diffrn_radiation_wavelength 0.71073
_diffrn_reflns_av_R_equivalents 0.0979
_diffrn_reflns_av_sigmaI/netI 0.0714
_diffrn_reflns_limit_h_max 9
_diffrn_reflns_limit_h_min -9
_diffrn_reflns_limit_k_max 9
_diffrn_reflns_limit_k_min -9
_diffrn_reflns_limit_l_max 22
_diffrn_reflns_limit_l_min -22
_diffrn_reflns_number 8730
_diffrn_reflns_theta_full 25.00
_diffrn_reflns_theta_max 25.00
_diffrn_reflns_theta_min 2.43
_exptl_absorpt_coefficient_mu 1.843
_exptl_absorpt_correction_T_max 0.3006
_exptl_absorpt_correction_T_min 0.1958
_exptl_absorpt_correction_type empirical
_exptl_absorpt_process_details
;
SADABS, Bruker(2000)
;
_exptl_crystal_colour green
_exptl_crystal_density_diffrn 1.906
_exptl_crystal_density_method 'not measured'
_exptl_crystal_description needle
_exptl_crystal_F_000 780
_exptl_crystal_size_max 0.35
_exptl_crystal_size_mid 0.06
_exptl_crystal_size_min 0.05
_refine_diff_density_max 1.548
_refine_diff_density_min -0.709
_refine_diff_density_rms 0.115
_refine_ls_abs_structure_details 'Flack H D (1983), Acta Cryst. A39, 876-881'
_refine_ls_abs_structure_Flack 0.00(4)
_refine_ls_extinction_method none
_refine_ls_goodness_of_fit_ref 1.072
_refine_ls_hydrogen_treatment constr
_refine_ls_matrix_type full
_refine_ls_number_parameters 208
_refine_ls_number_reflns 2325
_refine_ls_number_restraints 1
_refine_ls_restrained_S_all 1.072
_refine_ls_R_factor_all 0.1021
_refine_ls_R_factor_gt 0.0865
_refine_ls_shift/su_max 0.000
_refine_ls_shift/su_mean 0.000
_refine_ls_structure_factor_coef Fsqd
_refine_ls_weighting_details 'calc w=1/[\s^2^(Fo^2^)+(0.1917P)^2^+0.0000P] where P=(Fo^2^+2Fc^2^)/3'
_refine_ls_weighting_scheme calc
_refine_ls_wR_factor_gt 0.2277
_refine_ls_wR_factor_ref 0.2415
_reflns_number_gt 1937
_reflns_number_total 2325
_reflns_threshold_expression >2sigma(I)
_cod_data_source_file ic4014027_si_006.cif
_cod_data_source_block 2
_cod_depositor_comments
;
The following automatic conversions were performed:

'_symmetry_cell_setting' value 'Tetragonal' changed to 'tetragonal'
according to
/usr/data/users/saulius/automatic-downloads/current/ACS/lib/dictionaries/cif_core.dic
dictionary named 'cif_core.dic' version 2.4.2 from 2011-04-26.

Automatic conversion script
Id: cif_fix_values 2281 2013-09-26 08:29:07Z andrius 
;
_cod_original_sg_symbol_H-M P4(1)
_cod_database_code 4337530
_publ_section_refinement
;
All of the non-hydrogen atoms except the disordered 
solvent molecules were refined with anisotropic 
thermal displacement coefficients. 
Hydrogen atoms in the ligand were 
located geometrically, whereas those of solvent 
molecules were found on Fourier difference maps, 
and all the hydrogen atoms were refined in riding model. 
;

loop_
_symmetry_equiv_pos_as_xyz
'x, y, z'
'-x, -y, z+1/2'
'-y, x, z+1/4'
'y, -x, z+3/4'

loop_
_atom_site_label
_atom_site_type_symbol
_atom_site_fract_x
_atom_site_fract_y
_atom_site_fract_z
_atom_site_U_iso_or_equiv
_atom_site_adp_type
_atom_site_occupancy
_atom_site_symmetry_multiplicity
_atom_site_calc_flag
_atom_site_refinement_flags
Cu1 Cu 0.05688(7) 0.02281(7) 0.08705(3) 0.03658(16) Uani 1 1 d .
C1 C -0.1444(8) 0.4134(7) -0.0146(4) 0.0525(18) Uani 1 1 d .
H1A H -0.1666 0.4303 -0.0613 0.063 Uiso 1 1 calc R
N1 N -0.1785(9) 0.5275(7) 0.0306(4) 0.0652(17) Uani 1 1 d .
C3 C -0.0814(7) 0.3562(7) 0.1182(4) 0.0462(16) Uani 1 1 d .
H3A H -0.0617 0.3393 0.1651 0.055 Uiso 1 1 calc R
N2 N -0.0425(5) 0.2421(5) 0.0713(3) 0.0373(12) Uani 1 1 d .
C5 C -0.0395(7) 0.1386(8) -0.0450(3) 0.0446(17) Uani 1 1 d .
C6 C 0.1451(7) -0.2267(8) -0.0387(4) 0.0478(17) Uani 1 1 d .
H6A H 0.1744 -0.2969 -0.0738 0.057 Uiso 1 1 calc R
C7 C 0.1884(7) -0.2795(7) 0.0313(3) 0.0432(15) Uani 1 1 d .
C8 C 0.2687(9) -0.4239(7) 0.0350(4) 0.0542(18) Uani 1 1 d .
H8A H 0.2907 -0.4795 -0.0056 0.065 Uiso 1 1 calc R
C9 C 0.3163(9) -0.4858(8) 0.0973(4) 0.061(2) Uani 1 1 d .
H9A H 0.3692 -0.5832 0.0994 0.073 Uiso 1 1 calc R
C10 C 0.2847(10) -0.4028(9) 0.1554(4) 0.064(2) Uani 1 1 d .
H10A H 0.3152 -0.4417 0.1985 0.077 Uiso 1 1 calc R
C11 C 0.2058(8) -0.2584(8) 0.1496(3) 0.0489(17) Uani 1 1 d .
H11A H 0.1835 -0.2023 0.1900 0.059 Uiso 1 1 calc R
O1 O -0.0747(6) 0.1513(5) -0.1060(2) 0.0516(12) Uani 1 1 d .
C2 C -0.1495(9) 0.4955(8) 0.0968(4) 0.060(2) Uani 1 1 d .
H2A H -0.1767 0.5713 0.1300 0.073 Uiso 1 1 calc R
C4 C -0.0770(7) 0.2703(7) 0.0052(3) 0.0375(14) Uani 1 1 d .
N3 N 0.0320(5) 0.0085(5) -0.0128(3) 0.0345(12) Uani 1 1 d .
N4 N 0.0752(6) -0.1027(6) -0.0594(3) 0.0443(13) Uani 1 1 d .
N5 N 0.1603(5) -0.1956(5) 0.0899(3) 0.0367(11) Uani 1 1 d .
Cl1 Cl 0.51067(19) 0.0899(3) 0.05527(11) 0.0654(5) Uani 1 1 d .
O13 O 0.5640(6) 0.1673(8) 0.1160(3) 0.0807(18) Uani 1 1 d .
O12 O 0.5094(10) -0.0865(9) 0.0669(7) 0.130(4) Uani 1 1 d .
O11 O 0.3488(7) 0.1268(9) 0.0429(4) 0.089(2) Uani 1 1 d .
O14 O 0.6144(9) 0.1092(17) 0.0016(5) 0.153(4) Uani 1 1 d .

loop_
_atom_site_aniso_label
_atom_site_aniso_U_11
_atom_site_aniso_U_22
_atom_site_aniso_U_33
_atom_site_aniso_U_23
_atom_site_aniso_U_13
_atom_site_aniso_U_12
Cu1 0.0430(3) 0.0386(3) 0.0282(3) 0.0002(3) -0.0002(3) 0.0023(3)
C1 0.066(4) 0.043(3) 0.048(4) 0.003(3) -0.003(3) 0.008(3)
N1 0.091(4) 0.048(3) 0.056(3) 0.001(3) -0.002(4) 0.011(3)
C3 0.058(3) 0.042(3) 0.039(3) -0.005(3) -0.001(3) 0.004(3)
N2 0.044(2) 0.034(2) 0.034(3) -0.0023(19) 0.003(2) 0.0002(17)
C5 0.038(3) 0.060(4) 0.036(3) 0.005(3) -0.004(3) -0.014(3)
C6 0.046(3) 0.048(3) 0.049(4) -0.003(3) -0.001(3) 0.004(3)
C7 0.042(3) 0.046(3) 0.042(3) 0.007(3) -0.001(3) -0.001(2)
C8 0.079(4) 0.043(3) 0.040(3) 0.000(3) 0.001(4) -0.005(3)
C9 0.082(4) 0.039(3) 0.062(5) 0.002(3) 0.000(4) 0.014(3)
C10 0.086(5) 0.056(4) 0.050(4) 0.013(3) -0.003(4) 0.013(4)
C11 0.070(4) 0.043(3) 0.034(3) 0.004(3) -0.004(3) 0.000(3)
O1 0.066(3) 0.049(2) 0.040(2) 0.002(2) -0.004(2) 0.0069(19)
C2 0.074(4) 0.050(3) 0.057(4) -0.017(3) -0.005(4) 0.014(3)
C4 0.039(3) 0.047(3) 0.027(3) 0.001(2) -0.002(2) -0.008(2)
N3 0.039(2) 0.035(2) 0.029(2) -0.007(2) 0.002(2) -0.0061(19)
N4 0.047(2) 0.041(2) 0.045(3) -0.009(2) 0.005(2) -0.001(2)
N5 0.037(2) 0.0335(19) 0.039(2) 0.005(2) -0.001(2) -0.0057(17)
Cl1 0.0374(7) 0.1063(12) 0.0525(9) -0.0196(10) 0.0009(7) -0.0045(8)
O13 0.060(3) 0.108(4) 0.074(3) -0.038(3) -0.016(3) 0.012(3)
O12 0.121(5) 0.088(4) 0.180(10) -0.010(6) -0.037(6) -0.021(4)
O11 0.056(3) 0.122(5) 0.089(4) -0.008(4) -0.014(3) -0.013(3)
O14 0.094(4) 0.282(11) 0.082(5) -0.031(6) 0.029(4) -0.073(6)

loop_
_atom_type_symbol
_atom_type_description
_atom_type_scat_dispersion_real
_atom_type_scat_dispersion_imag
_atom_type_scat_source
C C 0.0033 0.0016 'International Tables Vol C Tables 4.2.6.8 and 6.1.1.4'
H H 0.0000 0.0000 'International Tables Vol C Tables 4.2.6.8 and 6.1.1.4'
N N 0.0061 0.0033 'International Tables Vol C Tables 4.2.6.8 and 6.1.1.4'
O O 0.0106 0.0060 'International Tables Vol C Tables 4.2.6.8 and 6.1.1.4'
Cl Cl 0.1484 0.1585 'International Tables Vol C Tables 4.2.6.8 and 6.1.1.4'
Cu Cu 0.3201 1.2651 'International Tables Vol C Tables 4.2.6.8 and 6.1.1.4'

loop_
_geom_angle_atom_site_label_1
_geom_angle_atom_site_label_2
_geom_angle_atom_site_label_3
_geom_angle
_geom_angle_site_symmetry_1
_geom_angle_site_symmetry_3
N3 Cu1 N5 90.9(2) . .
N3 Cu1 N2 82.21(19) . .
N5 Cu1 N2 172.9(2) . .
N3 Cu1 N4 170.2(2) . 3
N5 Cu1 N4 94.9(2) . 3
N2 Cu1 N4 91.6(2) . 3
N3 Cu1 O1 112.60(18) . 3
N5 Cu1 O1 89.45(18) . 3
N2 Cu1 O1 94.84(18) . 3
N4 Cu1 O1 75.39(19) 3 3
N1 C1 C4 122.2(6) . .
N1 C1 H1A 118.9 . .
C4 C1 H1A 118.9 . .
C1 N1 C2 116.6(6) . .
N2 C3 C2 120.2(6) . .
N2 C3 H3A 119.9 . .
C2 C3 H3A 119.9 . .
C4 N2 C3 117.6(5) . .
C4 N2 Cu1 113.1(4) . .
C3 N2 Cu1 129.4(4) . .
O1 C5 N3 127.2(6) . .
O1 C5 C4 120.6(6) . .
N3 C5 C4 112.2(5) . .
N4 C6 C7 131.0(6) . .
N4 C6 H6A 114.5 . .
C7 C6 H6A 114.5 . .
N5 C7 C8 119.8(6) . .
N5 C7 C6 124.7(5) . .
C8 C7 C6 115.4(6) . .
C9 C8 C7 121.1(6) . .
C9 C8 H8A 119.4 . .
C7 C8 H8A 119.4 . .
C10 C9 C8 118.5(6) . .
C10 C9 H9A 120.7 . .
C8 C9 H9A 120.7 . .
C9 C10 C11 118.7(7) . .
C9 C10 H10A 120.7 . .
C11 C10 H10A 120.7 . .
N5 C11 C10 123.8(6) . .
N5 C11 H11A 118.1 . .
C10 C11 H11A 118.1 . .
C5 O1 Cu1 108.7(4) . 4_554
N1 C2 C3 122.7(7) . .
N1 C2 H2A 118.6 . .
C3 C2 H2A 118.6 . .
N2 C4 C1 120.6(6) . .
N2 C4 C5 116.3(5) . .
C1 C4 C5 123.0(6) . .
N4 N3 C5 111.1(5) . .
N4 N3 Cu1 132.7(4) . .
C5 N3 Cu1 116.2(4) . .
C6 N4 N3 119.1(6) . .
C6 N4 Cu1 123.7(5) . 4_554
N3 N4 Cu1 117.2(4) . 4_554
C11 N5 C7 118.0(5) . .
C11 N5 Cu1 120.4(4) . .
C7 N5 Cu1 121.5(4) . .
O14 Cl1 O11 117.4(5) . .
O14 Cl1 O13 111.9(5) . .
O11 Cl1 O13 110.1(4) . .
O14 Cl1 O12 103.6(8) . .
O11 Cl1 O12 103.6(5) . .
O13 Cl1 O12 109.4(6) . .

loop_
_geom_bond_atom_site_label_1
_geom_bond_atom_site_label_2
_geom_bond_distance
_geom_bond_site_symmetry_2
Cu1 N3 1.941(6) .
Cu1 N5 2.027(4) .
Cu1 N2 2.041(4) .
Cu1 N4 2.081(6) 3
Cu1 O1 2.219(5) 3
C1 N1 1.326(9) .
C1 C4 1.380(9) .
C1 H1A 0.9300 .
N1 C2 1.328(11) .
C3 N2 1.356(8) .
C3 C2 1.365(9) .
C3 H3A 0.9300 .
N2 C4 1.329(8) .
C5 O1 1.217(8) .
C5 N3 1.391(8) .
C5 C4 1.503(9) .
C6 N4 1.258(9) .
C6 C7 1.469(9) .
C6 H6A 0.9300 .
C7 N5 1.351(8) .
C7 C8 1.387(9) .
C8 C9 1.369(10) .
C8 H8A 0.9300 .
C9 C10 1.345(11) .
C9 H9A 0.9300 .
C10 C11 1.384(10) .
C10 H10A 0.9300 .
C11 N5 1.323(8) .
C11 H11A 0.9300 .
O1 Cu1 2.219(5) 4_554
C2 H2A 0.9300 .
N3 N4 1.345(7) .
N4 Cu1 2.081(6) 4_554
Cl1 O14 1.361(9) .
Cl1 O11 1.412(6) .
Cl1 O13 1.413(6) .
Cl1 O12 1.497(8) .
